data_4111687
loop_
_publ_author_name
'Konstantinos Kavallieratos'
'Jay M. Rosenberg'
'Wei-Zhong Chen'
'Tong Ren'

_publ_contact_author_address
; Department of Chemistry 
  University of Miami 
  PO BOX 249118 
  Coral Gables, FL 33124-0431 
  USA 
;
_publ_contact_author_email tren@miami.edu
_publ_contact_author_fax '(305) 284-1880'
_publ_contact_author_name 'Dr. Ren, Tong'
_publ_contact_author_phone '(305) 284-6617'
_publ_section_title
;
 Fluorescent Sensing and Selective Pb(II) Extraction by a Dansylamide
 Ion-Exchanger
;
_journal_name_full 'Journal of the American Chemical Society'
_journal_page_first 6514
_journal_page_last 6515
_journal_paper_doi 10.1021/ja050296e
_journal_volume 127
_journal_year 2005
_chemical_formula_sum 'C30 H30 N4 O4 S2'
_chemical_formula_weight 574.70
_chemical_name_systematic
; 
 ? 
;
_space_group_IT_number 2
_symmetry_cell_setting triclinic
_symmetry_space_group_name_Hall '-P 1'
_symmetry_space_group_name_H-M 'P -1'
_atom_sites_solution_hydrogens geom
_atom_sites_solution_primary direct
_atom_sites_solution_secondary difmap
_audit_creation_method SHELXL-97
_cell_angle_alpha 81.0720(10)
_cell_angle_beta 70.8580(10)
_cell_angle_gamma 71.0900(10)
_cell_formula_units_Z 2
_cell_length_a 11.3150(6)
_cell_length_b 11.7401(7)
_cell_length_c 11.9111(7)
_cell_measurement_reflns_used 3335
_cell_measurement_temperature 300(2)
_cell_measurement_theta_max 27.11
_cell_measurement_theta_min 2.26
_cell_volume 1411.98(14)
_computing_cell_refinement 'Bruker SMART'
_computing_data_collection 'Bruker SMART'
_computing_data_reduction 'Bruker SAINT'
_computing_molecular_graphics 'Bruker SHELXTL'
_computing_publication_material 'Bruker SHELXTL'
_computing_structure_refinement 'SHELXL-97 (Sheldrick, 1997)'
_computing_structure_solution 'SHELXS-97 (Sheldrick, 1990)'
_diffrn_ambient_temperature 300(2)
_diffrn_measured_fraction_theta_full 0.991
_diffrn_measured_fraction_theta_max 0.991
_diffrn_measurement_device_type 'CCD area detector'
_diffrn_measurement_method 'phi and omega scans'
_diffrn_radiation_monochromator graphite
_diffrn_radiation_source 'fine-focus sealed tube'
_diffrn_radiation_type MoK\a
_diffrn_radiation_wavelength 0.71073
_diffrn_reflns_av_R_equivalents 0.0224
_diffrn_reflns_av_sigmaI/netI 0.0380
_diffrn_reflns_limit_h_max 11
_diffrn_reflns_limit_h_min -13
_diffrn_reflns_limit_k_max 13
_diffrn_reflns_limit_k_min -13
_diffrn_reflns_limit_l_max 13
_diffrn_reflns_limit_l_min -14
_diffrn_reflns_number 7517
_diffrn_reflns_theta_full 25.00
_diffrn_reflns_theta_max 25.00
_diffrn_reflns_theta_min 1.81
_exptl_absorpt_coefficient_mu 0.232
_exptl_absorpt_correction_T_max 1.000000
_exptl_absorpt_correction_T_min 0.847086
_exptl_absorpt_correction_type empirical
_exptl_absorpt_process_details
; 
  SADABS, Absorption corrections using Bruker CCD based on the method of 
  Bob Blessing.  Acta Cryst. 1995, A51, 33 
;
_exptl_crystal_colour yellowish_green
_exptl_crystal_density_diffrn 1.352
_exptl_crystal_description Plate
_exptl_crystal_F_000 604
_exptl_crystal_size_max 0.33
_exptl_crystal_size_mid 0.25
_exptl_crystal_size_min 0.04
_refine_diff_density_max 0.250
_refine_diff_density_min -0.273
_refine_diff_density_rms 0.040
_refine_ls_extinction_method none
_refine_ls_goodness_of_fit_ref 1.003
_refine_ls_hydrogen_treatment mixed
_refine_ls_matrix_type full
_refine_ls_number_parameters 361
_refine_ls_number_reflns 4914
_refine_ls_number_restraints 0
_refine_ls_restrained_S_all 1.003
_refine_ls_R_factor_all 0.0584
_refine_ls_R_factor_gt 0.0393
_refine_ls_shift/su_max 0.000
_refine_ls_shift/su_mean 0.000
_refine_ls_structure_factor_coef Fsqd
_refine_ls_weighting_details 'calc w=1/[\s^2^(Fo^2^)+(0.0575P)^2^+0.0000P] where P=(Fo^2^+2Fc^2^)/3'
_refine_ls_weighting_scheme calc
_refine_ls_wR_factor_gt 0.0996
_refine_ls_wR_factor_ref 0.1063
_reflns_number_gt 3390
_reflns_number_total 4914
_reflns_threshold_expression >2sigma(I)
_cod_data_source_file ja050296esi20050114_031348.cif
_cod_data_source_block um381s
_cod_database_code 4111687

loop_
_symmetry_equiv_pos_as_xyz
'x, y, z'
'-x, -y, -z'

loop_
_atom_site_label
_atom_site_type_symbol
_atom_site_fract_x
_atom_site_fract_y
_atom_site_fract_z
_atom_site_U_iso_or_equiv
_atom_site_adp_type
_atom_site_occupancy
_atom_site_symmetry_multiplicity
_atom_site_calc_flag
_atom_site_refinement_flags
S1 S 0.44365(6) 0.41642(5) 0.38408(5) 0.05182(18) Uani 1 1 d .
S2 S 0.58256(6) 0.19950(6) 0.79159(5) 0.05564(18) Uani 1 1 d .
N1 N 0.45907(17) 0.31509(15) 0.49245(16) 0.0512(5) Uani 1 1 d .
H1A H 0.4074 0.3343 0.5624 0.061 Uiso 1 1 calc R
N2 N 0.60268(17) 0.23673(15) 0.65100(14) 0.0495(4) Uani 1 1 d .
H2A H 0.6033 0.3095 0.6268 0.059 Uiso 1 1 calc R
N3 N -0.01239(17) 0.25855(16) 0.28488(17) 0.0541(5) Uani 1 1 d .
N4 N -0.0295(2) 0.21461(19) 0.9225(2) 0.0711(6) Uani 1 1 d .
O1 O 0.57018(15) 0.41049(14) 0.30169(16) 0.0688(5) Uani 1 1 d .
O2 O 0.36795(16) 0.52634(12) 0.44315(15) 0.0654(5) Uani 1 1 d .
O3 O 0.68695(16) 0.09648(16) 0.80722(14) 0.0724(5) Uani 1 1 d .
O4 O 0.56175(16) 0.30833(16) 0.84480(14) 0.0683(5) Uani 1 1 d .
C1 C 0.5497(2) 0.19819(18) 0.48235(17) 0.0433(5) Uani 1 1 d .
C2 C 0.5678(2) 0.12365(19) 0.39446(19) 0.0555(6) Uani 1 1 d .
H2C H 0.5225 0.1514 0.3383 0.067 Uiso 1 1 calc R
C3 C 0.6527(3) 0.0088(2) 0.3906(2) 0.0626(6) Uani 1 1 d .
H3B H 0.6652 -0.0408 0.3314 0.075 Uiso 1 1 calc R
C4 C 0.7188(3) -0.0326(2) 0.4735(2) 0.0664(7) Uani 1 1 d .
H4B H 0.7747 -0.1109 0.4714 0.080 Uiso 1 1 calc R
C5 C 0.7033(2) 0.04030(19) 0.5597(2) 0.0566(6) Uani 1 1 d .
H5A H 0.7496 0.0115 0.6150 0.068 Uiso 1 1 calc R
C6 C 0.6193(2) 0.15639(17) 0.56518(17) 0.0420(5) Uani 1 1 d .
C7 C 0.3526(2) 0.37945(17) 0.30770(19) 0.0462(5) Uani 1 1 d .
C8 C 0.4049(2) 0.3755(2) 0.1871(2) 0.0579(6) Uani 1 1 d .
H8A H 0.4861 0.3885 0.1500 0.070 Uiso 1 1 calc R
C9 C 0.3359(2) 0.3518(2) 0.1191(2) 0.0632(6) Uani 1 1 d .
H9A H 0.3694 0.3530 0.0366 0.076 Uiso 1 1 calc R
C10 C 0.2210(2) 0.3272(2) 0.1730(2) 0.0557(6) Uani 1 1 d .
H10A H 0.1770 0.3109 0.1265 0.067 Uiso 1 1 calc R
C11 C 0.1651(2) 0.32573(17) 0.29927(18) 0.0450(5) Uani 1 1 d .
C12 C 0.22915(19) 0.35891(16) 0.36821(18) 0.0421(5) Uani 1 1 d .
C13 C 0.1648(2) 0.37348(18) 0.49251(19) 0.0500(5) Uani 1 1 d .
H13A H 0.2037 0.3969 0.5392 0.060 Uiso 1 1 calc R
C14 C 0.0467(2) 0.35291(19) 0.5420(2) 0.0530(6) Uani 1 1 d .
H14A H 0.0039 0.3651 0.6224 0.064 Uiso 1 1 calc R
C15 C -0.0122(2) 0.31379(19) 0.4749(2) 0.0541(6) Uani 1 1 d .
H15A H -0.0922 0.2986 0.5122 0.065 Uiso 1 1 calc R
C16 C 0.0451(2) 0.29725(17) 0.3555(2) 0.0477(5) Uani 1 1 d .
C17 C 0.0607(3) 0.1423(2) 0.2342(3) 0.0778(8) Uani 1 1 d .
H17A H 0.1511 0.1390 0.1991 0.117 Uiso 1 1 calc R
H17B H 0.0261 0.1316 0.1743 0.117 Uiso 1 1 calc R
H17C H 0.0532 0.0794 0.2958 0.117 Uiso 1 1 calc R
C18 C -0.1500(2) 0.2649(3) 0.3376(3) 0.0800(8) Uani 1 1 d .
H18A H -0.1977 0.3418 0.3712 0.120 Uiso 1 1 calc R
H18B H -0.1584 0.2020 0.3990 0.120 Uiso 1 1 calc R
H18C H -0.1847 0.2550 0.2774 0.120 Uiso 1 1 calc R
C19 C 0.4389(2) 0.15259(19) 0.83978(18) 0.0497(5) Uani 1 1 d .
C20 C 0.4541(3) 0.0332(2) 0.87222(19) 0.0589(6) Uani 1 1 d .
H20A H 0.5373 -0.0193 0.8662 0.071 Uiso 1 1 calc R
C21 C 0.3457(3) -0.0104(2) 0.9143(2) 0.0648(7) Uani 1 1 d .
H21A H 0.3566 -0.0913 0.9390 0.078 Uiso 1 1 calc R
C22 C 0.2241(3) 0.0647(2) 0.91952(19) 0.0571(6) Uani 1 1 d .
H22A H 0.1528 0.0342 0.9483 0.069 Uiso 1 1 calc R
C23 C 0.2036(2) 0.18790(19) 0.88228(18) 0.0491(5) Uani 1 1 d .
C24 C 0.3126(2) 0.23529(18) 0.84373(17) 0.0469(5) Uani 1 1 d .
C25 C 0.2903(2) 0.36091(19) 0.8143(2) 0.0543(6) Uani 1 1 d .
H25A H 0.3600 0.3936 0.7873 0.065 Uiso 1 1 calc R
C26 C 0.1659(3) 0.4331(2) 0.8259(2) 0.0651(7) Uani 1 1 d .
H26A H 0.1516 0.5157 0.8095 0.078 Uiso 1 1 calc R
C27 C 0.0592(3) 0.3872(2) 0.8615(2) 0.0677(7) Uani 1 1 d .
H27A H -0.0241 0.4394 0.8677 0.081 Uiso 1 1 calc R
C28 C 0.0753(2) 0.2660(2) 0.8877(2) 0.0568(6) Uani 1 1 d .
C29 C -0.0302(3) 0.1436(3) 0.8317(3) 0.0847(9) Uani 1 1 d .
H29A H 0.0558 0.0895 0.8007 0.127 Uiso 1 1 calc R
H29B H -0.0554 0.1968 0.7683 0.127 Uiso 1 1 calc R
H29C H -0.0913 0.0979 0.8667 0.127 Uiso 1 1 calc R
C30 C -0.1595(3) 0.2979(3) 0.9706(4) 0.1267(14) Uani 1 1 d .
H30A H -0.1576 0.3435 1.0301 0.190 Uiso 1 1 calc R
H30B H -0.2214 0.2531 1.0058 0.190 Uiso 1 1 calc R
H30C H -0.1847 0.3520 0.9077 0.190 Uiso 1 1 calc R

loop_
_atom_site_aniso_label
_atom_site_aniso_U_11
_atom_site_aniso_U_22
_atom_site_aniso_U_33
_atom_site_aniso_U_23
_atom_site_aniso_U_13
_atom_site_aniso_U_12
S1 0.0536(4) 0.0432(3) 0.0691(4) -0.0001(3) -0.0322(3) -0.0151(3)
S2 0.0542(4) 0.0753(4) 0.0433(3) -0.0020(3) -0.0209(3) -0.0208(3)
N1 0.0507(11) 0.0501(10) 0.0499(11) -0.0079(8) -0.0221(9) -0.0015(9)
N2 0.0595(11) 0.0522(10) 0.0415(10) 0.0004(8) -0.0174(9) -0.0217(9)
N3 0.0419(10) 0.0535(11) 0.0690(13) -0.0132(9) -0.0169(9) -0.0119(9)
N4 0.0560(13) 0.0795(14) 0.0825(15) -0.0192(12) -0.0086(11) -0.0313(12)
O1 0.0549(10) 0.0745(11) 0.0832(12) 0.0114(9) -0.0265(9) -0.0282(9)
O2 0.0736(11) 0.0406(9) 0.0928(12) -0.0098(8) -0.0436(10) -0.0090(8)
O3 0.0582(10) 0.0961(12) 0.0586(10) 0.0085(9) -0.0309(9) -0.0092(10)
O4 0.0687(11) 0.0941(12) 0.0559(10) -0.0202(9) -0.0188(8) -0.0344(10)
C1 0.0424(12) 0.0425(11) 0.0433(12) -0.0037(9) -0.0119(10) -0.0104(10)
C2 0.0681(16) 0.0522(14) 0.0491(13) -0.0054(10) -0.0225(12) -0.0151(12)
C3 0.0842(18) 0.0481(14) 0.0495(14) -0.0104(11) -0.0154(13) -0.0125(13)
C4 0.0796(18) 0.0408(13) 0.0626(16) -0.0040(11) -0.0170(14) 0.0001(13)
C5 0.0606(15) 0.0516(13) 0.0510(14) 0.0053(11) -0.0195(12) -0.0084(12)
C6 0.0420(12) 0.0432(12) 0.0387(11) -0.0004(9) -0.0092(9) -0.0136(10)
C7 0.0458(12) 0.0431(12) 0.0511(13) 0.0001(10) -0.0193(11) -0.0110(10)
C8 0.0472(13) 0.0725(16) 0.0540(15) 0.0012(12) -0.0125(11) -0.0221(12)
C9 0.0548(15) 0.0896(18) 0.0448(13) -0.0062(12) -0.0102(12) -0.0241(14)
C10 0.0528(14) 0.0674(15) 0.0509(14) -0.0074(11) -0.0181(11) -0.0180(12)
C11 0.0429(12) 0.0405(11) 0.0500(13) -0.0057(9) -0.0155(10) -0.0069(10)
C12 0.0386(11) 0.0349(11) 0.0497(12) 0.0006(9) -0.0147(10) -0.0064(9)
C13 0.0546(14) 0.0430(12) 0.0506(13) -0.0042(10) -0.0198(11) -0.0070(11)
C14 0.0523(14) 0.0516(13) 0.0440(12) -0.0031(10) -0.0058(11) -0.0092(11)
C15 0.0456(13) 0.0513(13) 0.0563(14) -0.0015(11) -0.0048(11) -0.0134(11)
C16 0.0413(12) 0.0403(11) 0.0586(14) -0.0032(10) -0.0140(11) -0.0089(10)
C17 0.0761(18) 0.0667(17) 0.102(2) -0.0212(15) -0.0357(17) -0.0184(15)
C18 0.0539(15) 0.094(2) 0.102(2) -0.0051(17) -0.0261(15) -0.0325(15)
C19 0.0568(14) 0.0571(14) 0.0364(11) 0.0007(10) -0.0165(10) -0.0167(12)
C20 0.0686(16) 0.0585(15) 0.0456(13) 0.0051(11) -0.0226(12) -0.0113(13)
C21 0.092(2) 0.0519(14) 0.0518(14) 0.0120(11) -0.0267(14) -0.0252(15)
C22 0.0728(17) 0.0583(14) 0.0448(13) 0.0031(11) -0.0139(12) -0.0316(14)
C23 0.0587(14) 0.0497(13) 0.0410(12) -0.0049(10) -0.0134(11) -0.0190(11)
C24 0.0583(14) 0.0507(13) 0.0350(11) -0.0024(9) -0.0141(10) -0.0200(11)
C25 0.0582(15) 0.0530(13) 0.0580(14) -0.0030(11) -0.0178(12) -0.0242(12)
C26 0.0725(17) 0.0445(13) 0.0829(18) -0.0039(12) -0.0279(15) -0.0181(13)
C27 0.0547(15) 0.0610(16) 0.0873(19) -0.0118(13) -0.0240(14) -0.0105(13)
C28 0.0580(15) 0.0569(14) 0.0593(15) -0.0094(11) -0.0133(12) -0.0233(12)
C29 0.096(2) 0.096(2) 0.087(2) 0.0047(16) -0.0306(17) -0.0625(19)
C30 0.062(2) 0.118(3) 0.191(4) -0.047(3) 0.001(2) -0.034(2)

loop_
_atom_type_symbol
_atom_type_description
_atom_type_scat_dispersion_real
_atom_type_scat_dispersion_imag
_atom_type_scat_source
C C 0.0033 0.0016 'International Tables Vol C Tables 4.2.6.8 and 6.1.1.4'
H H 0.0000 0.0000 'International Tables Vol C Tables 4.2.6.8 and 6.1.1.4'
N N 0.0061 0.0033 'International Tables Vol C Tables 4.2.6.8 and 6.1.1.4'
O O 0.0106 0.0060 'International Tables Vol C Tables 4.2.6.8 and 6.1.1.4'
S S 0.1246 0.1234 'International Tables Vol C Tables 4.2.6.8 and 6.1.1.4'

loop_
_geom_angle_atom_site_label_1
_geom_angle_atom_site_label_2
_geom_angle_atom_site_label_3
_geom_angle
O2 S1 O1 118.65(10)
O2 S1 N1 104.04(10)
O1 S1 N1 109.36(9)
O2 S1 C7 109.38(9)
O1 S1 C7 107.27(10)
N1 S1 C7 107.71(9)
O3 S2 O4 118.48(10)
O3 S2 N2 110.21(9)
O4 S2 N2 105.18(10)
O3 S2 C19 106.54(10)
O4 S2 C19 111.03(10)
N2 S2 C19 104.59(9)
C1 N1 S1 126.08(14)
C6 N2 S2 124.09(14)
C16 N3 C17 115.23(17)
C16 N3 C18 116.06(19)
C17 N3 C18 109.92(19)
C28 N4 C29 114.2(2)
C28 N4 C30 115.4(2)
C29 N4 C30 110.4(2)
C2 C1 C6 119.59(19)
C2 C1 N1 121.67(18)
C6 C1 N1 118.72(17)
C1 C2 C3 120.0(2)
C4 C3 C2 120.2(2)
C3 C4 C5 120.5(2)
C6 C5 C4 120.5(2)
C5 C6 C1 119.21(19)
C5 C6 N2 122.60(19)
C1 C6 N2 118.18(18)
C8 C7 C12 121.95(19)
C8 C7 S1 116.21(17)
C12 C7 S1 121.80(16)
C7 C8 C9 119.8(2)
C10 C9 C8 120.3(2)
C9 C10 C11 121.7(2)
C16 C11 C12 120.27(19)
C16 C11 C10 121.37(19)
C12 C11 C10 118.30(19)
C11 C12 C7 117.59(18)
C11 C12 C13 118.50(19)
C7 C12 C13 123.88(19)
C14 C13 C12 119.6(2)
C13 C14 C15 121.5(2)
C16 C15 C14 121.6(2)
C15 C16 C11 118.2(2)
C15 C16 N3 123.0(2)
C11 C16 N3 118.71(19)
C20 C19 C24 121.3(2)
C20 C19 S2 116.78(18)
C24 C19 S2 121.97(16)
C19 C20 C21 120.4(2)
C22 C21 C20 120.3(2)
C21 C22 C23 121.6(2)
C22 C23 C28 121.1(2)
C22 C23 C24 118.8(2)
C28 C23 C24 120.00(19)
C19 C24 C25 123.8(2)
C19 C24 C23 117.48(18)
C25 C24 C23 118.7(2)
C26 C25 C24 119.5(2)
C25 C26 C27 122.1(2)
C28 C27 C26 121.0(2)
C27 C28 N4 123.2(2)
C27 C28 C23 118.6(2)
N4 C28 C23 118.2(2)

loop_
_geom_bond_atom_site_label_1
_geom_bond_atom_site_label_2
_geom_bond_distance
S1 O2 1.4366(15)
S1 O1 1.4328(17)
S1 N1 1.6274(17)
S1 C7 1.762(2)
S2 O3 1.4286(17)
S2 O4 1.4310(17)
S2 N2 1.6231(17)
S2 C19 1.773(2)
N1 C1 1.417(2)
N2 C6 1.424(2)
N3 C16 1.417(3)
N3 C17 1.452(3)
N3 C18 1.457(3)
N4 C28 1.417(3)
N4 C29 1.468(3)
N4 C30 1.462(4)
C1 C2 1.390(3)
C1 C6 1.394(3)
C2 C3 1.376(3)
C3 C4 1.368(3)
C4 C5 1.369(3)
C5 C6 1.383(3)
C7 C8 1.365(3)
C7 C12 1.426(3)
C8 C9 1.403(3)
C9 C10 1.351(3)
C10 C11 1.428(3)
C11 C16 1.425(3)
C11 C12 1.422(3)
C12 C13 1.429(3)
C13 C14 1.357(3)
C14 C15 1.398(3)
C15 C16 1.371(3)
C19 C20 1.364(3)
C19 C24 1.434(3)
C20 C21 1.394(3)
C21 C22 1.359(3)
C22 C23 1.412(3)
C23 C28 1.430(3)
C23 C24 1.427(3)
C24 C25 1.420(3)
C25 C26 1.361(3)
C26 C27 1.393(3)
C27 C28 1.373(3)

loop_
_geom_torsion_atom_site_label_1
_geom_torsion_atom_site_label_2
_geom_torsion_atom_site_label_3
_geom_torsion_atom_site_label_4
_geom_torsion
O2 S1 N1 C1 -164.34(16)
O1 S1 N1 C1 -36.63(19)
C7 S1 N1 C1 79.63(18)
O3 S2 N2 C6 54.76(19)
O4 S2 N2 C6 -176.46(16)
C19 S2 N2 C6 -59.41(18)
S1 N1 C1 C2 -47.2(3)
S1 N1 C1 C6 134.69(18)
C6 C1 C2 C3 0.8(3)
N1 C1 C2 C3 -177.3(2)
C1 C2 C3 C4 0.5(4)
C2 C3 C4 C5 -1.3(4)
C3 C4 C5 C6 0.8(4)
C4 C5 C6 C1 0.5(3)
C4 C5 C6 N2 -178.2(2)
C2 C1 C6 C5 -1.3(3)
N1 C1 C6 C5 176.86(18)
C2 C1 C6 N2 177.42(19)
N1 C1 C6 N2 -4.4(3)
S2 N2 C6 C5 -45.9(3)
S2 N2 C6 C1 135.47(17)
O2 S1 C7 C8 118.15(18)
O1 S1 C7 C8 -11.8(2)
N1 S1 C7 C8 -129.38(17)
O2 S1 C7 C12 -59.79(18)
O1 S1 C7 C12 170.31(15)
N1 S1 C7 C12 52.68(18)
C12 C7 C8 C9 0.7(3)
S1 C7 C8 C9 -177.28(17)
C7 C8 C9 C10 -3.2(4)
C8 C9 C10 C11 0.7(4)
C9 C10 C11 C16 -178.7(2)
C9 C10 C11 C12 4.2(3)
C16 C11 C12 C7 176.40(17)
C10 C11 C12 C7 -6.4(3)
C16 C11 C12 C13 -5.6(3)
C10 C11 C12 C13 171.60(18)
C8 C7 C12 C11 4.2(3)
S1 C7 C12 C11 -178.01(14)
C8 C7 C12 C13 -173.7(2)
S1 C7 C12 C13 4.1(3)
C11 C12 C13 C14 1.5(3)
C7 C12 C13 C14 179.36(18)
C12 C13 C14 C15 2.1(3)
C13 C14 C15 C16 -1.6(3)
C14 C15 C16 C11 -2.5(3)
C14 C15 C16 N3 -179.52(18)
C12 C11 C16 C15 6.1(3)
C10 C11 C16 C15 -171.0(2)
C12 C11 C16 N3 -176.77(17)
C10 C11 C16 N3 6.1(3)
C17 N3 C16 C15 -116.1(2)
C18 N3 C16 C15 14.5(3)
C17 N3 C16 C11 66.9(3)
C18 N3 C16 C11 -162.56(19)
O3 S2 C19 C20 -4.5(2)
O4 S2 C19 C20 -134.84(17)
N2 S2 C19 C20 112.21(17)
O3 S2 C19 C24 176.02(16)
O4 S2 C19 C24 45.69(19)
N2 S2 C19 C24 -67.25(18)
C24 C19 C20 C21 -2.3(3)
S2 C19 C20 C21 178.19(16)
C19 C20 C21 C22 2.4(3)
C20 C21 C22 C23 0.4(3)
C21 C22 C23 C28 179.7(2)
C21 C22 C23 C24 -3.0(3)
C20 C19 C24 C25 178.2(2)
S2 C19 C24 C25 -2.4(3)
C20 C19 C24 C23 -0.3(3)
S2 C19 C24 C23 179.11(15)
C22 C23 C24 C19 2.9(3)
C28 C23 C24 C19 -179.81(19)
C22 C23 C24 C25 -175.64(19)
C28 C23 C24 C25 1.6(3)
C19 C24 C25 C26 -177.1(2)
C23 C24 C25 C26 1.4(3)
C24 C25 C26 C27 -2.6(4)
C25 C26 C27 C28 0.6(4)
C26 C27 C28 N4 -179.0(2)
C26 C27 C28 C23 2.5(4)
C29 N4 C28 C27 108.3(3)
C30 N4 C28 C27 -21.3(4)
C29 N4 C28 C23 -73.2(3)
C30 N4 C28 C23 157.2(3)
C22 C23 C28 C27 173.6(2)
C24 C23 C28 C27 -3.5(3)
C22 C23 C28 N4 -4.9(3)
C24 C23 C28 N4 177.86(19)

loop_
_cod_related_entry_id
_cod_related_entry_database
_cod_related_entry_code
1 ChemSpider 30660446
